data_4026783
loop_
_publ_author_name
'Lijuan Jiao'
'Weidong Pang'
'Jinyuan Zhou'
'Yun Wei'
'Xiaolong Mu'
'Guifeng Bai'
'Erhong Hao'

_publ_section_title
;
 Regioselective Stepwise Bromination of Boron Dipyrromethene (BODIPY) Dyes
;
_journal_name_full 'Journal of Organic Chemistry'
_journal_page_first 9988
_journal_page_last 9996
_journal_paper_doi 10.1021/jo201754m
_journal_volume 76
_journal_year 2011
_chemical_formula_sum 'C16 H8 B Br5 F2 N2 O'
_chemical_formula_weight 692.60
_chemical_name_systematic
; 
 ? 
;
_space_group_IT_number 14
_symmetry_cell_setting monoclinic
_symmetry_space_group_name_Hall '-P 2yn'
_symmetry_space_group_name_H-M 'P 1 21/n 1'
_atom_sites_solution_hydrogens geom
_atom_sites_solution_primary direct
_atom_sites_solution_secondary difmap
_audit_creation_method SHELXL-97
_cell_angle_alpha 90.00
_cell_angle_beta 90.6770(10)
_cell_angle_gamma 90.00
_cell_formula_units_Z 4
_cell_length_a 11.1392(8)
_cell_length_b 9.0066(6)
_cell_length_c 19.8041(14)
_cell_measurement_reflns_used 4627
_cell_measurement_temperature 293(2)
_cell_measurement_theta_max 24.78
_cell_measurement_theta_min 2.48
_cell_volume 1986.7(2)
_computing_cell_refinement 'Bruker SMART'
_computing_data_collection 'Bruker SMART'
_computing_data_reduction 'Bruker SAINT'
_computing_molecular_graphics 'Bruker SHELXTL'
_computing_publication_material 'Bruker SHELXTL'
_computing_structure_refinement 'SHELXL-97 (Sheldrick, 1997)'
_computing_structure_solution 'SHELXS-97 (Sheldrick, 1990)'
_diffrn_ambient_temperature 293(2)
_diffrn_measured_fraction_theta_full 0.992
_diffrn_measured_fraction_theta_max 0.992
_diffrn_measurement_device_type 'CCD area detector'
_diffrn_measurement_method 'phi and omega scans'
_diffrn_radiation_monochromator graphite
_diffrn_radiation_source 'fine-focus sealed tube'
_diffrn_radiation_type MoK\a
_diffrn_radiation_wavelength 0.71073
_diffrn_reflns_av_R_equivalents 0.0348
_diffrn_reflns_av_sigmaI/netI 0.0385
_diffrn_reflns_limit_h_max 14
_diffrn_reflns_limit_h_min -14
_diffrn_reflns_limit_k_max 11
_diffrn_reflns_limit_k_min -10
_diffrn_reflns_limit_l_max 25
_diffrn_reflns_limit_l_min -25
_diffrn_reflns_number 16735
_diffrn_reflns_theta_full 27.60
_diffrn_reflns_theta_max 27.60
_diffrn_reflns_theta_min 2.06
_exptl_absorpt_coefficient_mu 10.141
_exptl_absorpt_correction_T_max 0.3523
_exptl_absorpt_correction_T_min 0.2362
_exptl_absorpt_correction_type multi-scan
_exptl_absorpt_process_details 'Semi-empirical from equivalents'
_exptl_crystal_colour red
_exptl_crystal_density_diffrn 2.316
_exptl_crystal_description block
_exptl_crystal_F_000 1296
_exptl_crystal_size_max 0.20
_exptl_crystal_size_mid 0.16
_exptl_crystal_size_min 0.13
_refine_diff_density_max 2.415
_refine_diff_density_min -0.708
_refine_diff_density_rms 0.105
_refine_ls_extinction_method none
_refine_ls_goodness_of_fit_ref 1.047
_refine_ls_hydrogen_treatment constr
_refine_ls_matrix_type full
_refine_ls_number_parameters 234
_refine_ls_number_reflns 4578
_refine_ls_number_restraints 0
_refine_ls_restrained_S_all 1.047
_refine_ls_R_factor_all 0.0836
_refine_ls_R_factor_gt 0.0446
_refine_ls_shift/su_max 0.002
_refine_ls_shift/su_mean 0.000
_refine_ls_structure_factor_coef Fsqd
_refine_ls_weighting_details 'calc w=1/[\s^2^(Fo^2^)+(0.0563P)^2^+3.1836P] where P=(Fo^2^+2Fc^2^)/3'
_refine_ls_weighting_scheme calc
_refine_ls_wR_factor_gt 0.1135
_refine_ls_wR_factor_ref 0.1285
_reflns_number_gt 2914
_reflns_number_total 4578
_reflns_threshold_expression >2sigma(I)
_cod_data_source_file jo201754m_si_007.cif
_cod_data_source_block BODIPY3d
_cod_original_sg_symbol_H-M 'P 1 21/n 1 '
_cod_database_code 4026783

loop_
_symmetry_equiv_pos_as_xyz
'x, y, z'
'-x+1/2, y+1/2, -z+1/2'
'-x, -y, -z'
'x-1/2, -y-1/2, z-1/2'

loop_
_atom_site_label
_atom_site_type_symbol
_atom_site_fract_x
_atom_site_fract_y
_atom_site_fract_z
_atom_site_U_iso_or_equiv
_atom_site_adp_type
_atom_site_occupancy
_atom_site_symmetry_multiplicity
_atom_site_calc_flag
_atom_site_refinement_flags
_atom_site_disorder_assembly
_atom_site_disorder_group
B1 B 1.0062(6) -0.1854(7) 0.9298(3) 0.0470(15) Uani 1 1 d . A 7
Br1 Br 0.84270(6) -0.42094(7) 1.02173(3) 0.0631(2) Uani 1 1 d . A 7
Br2 Br 0.54093(6) -0.28101(8) 1.00984(4) 0.0704(2) Uani 1 1 d . A 7
Br4 Br 1.00356(6) 0.35731(8) 0.79585(4) 0.0698(2) Uani 1 1 d . A 7
Br5 Br 1.30038(6) 0.22039(10) 0.80800(4) 0.0809(3) Uani 1 1 d . A 7
Br6 Br 1.29189(6) -0.11963(9) 0.90070(4) 0.0789(3) Uani 1 1 d . A 7
C1 C 0.7931(6) -0.2551(6) 0.9735(3) 0.0483(14) Uani 1 1 d . A 7
C2 C 0.6751(5) -0.2010(6) 0.9671(3) 0.0503(13) Uani 1 1 d . A 7
C3 C 0.6776(5) -0.0776(6) 0.9277(3) 0.0501(13) Uani 1 1 d . A 7
H3 H 0.6121 -0.0193 0.9150 0.060 Uiso 1 1 calc R A 7
C5 C 0.7980(5) -0.0546(6) 0.9098(3) 0.0431(12) Uani 1 1 d . A 7
C6 C 0.8496(5) 0.0619(6) 0.8746(2) 0.0393(11) Uani 1 1 d . A 7
C7 C 0.9724(5) 0.0710(6) 0.8661(2) 0.0423(12) Uani 1 1 d . A 7
C8 C 1.0480(5) 0.1781(6) 0.8356(3) 0.0441(12) Uani 1 1 d . A 7
C9 C 1.1638(5) 0.1299(7) 0.8404(3) 0.0542(15) Uani 1 1 d . A 7
C10 C 1.1607(5) -0.0053(7) 0.8756(3) 0.0518(14) Uani 1 1 d . A 7
C11 C 0.7663(3) 0.1774(3) 0.84805(15) 0.0381(11) Uani 1 1 d G A 7
C12 C 0.7403(3) 0.2991(4) 0.88849(13) 0.0502(14) Uani 1 1 d G A 7
H12 H 0.7815 0.3129 0.9291 0.060 Uiso 1 1 calc R A 7
C13 C 0.6527(3) 0.4001(3) 0.86822(15) 0.0496(14) Uani 1 1 d G A 7
H13 H 0.6353 0.4815 0.8953 0.060 Uiso 1 1 calc R A 7
C14 C 0.5910(3) 0.3793(3) 0.80752(16) 0.0423(12) Uani 1 1 d G A 7
C15 C 0.6170(3) 0.2576(4) 0.76709(13) 0.0492(14) Uani 1 1 d G A 7
H15 H 0.5757 0.2438 0.7265 0.059 Uiso 1 1 calc R A 7
C16 C 0.7046(3) 0.1566(3) 0.78735(14) 0.0457(13) Uani 1 1 d G A 7
H16 H 0.7220 0.0752 0.7603 0.055 Uiso 1 1 calc R A 7
C17 C 0.4516(6) 0.5721(8) 0.8311(3) 0.0701(19) Uani 1 1 d . A 7
H17A H 0.4291 0.5235 0.8722 0.105 Uiso 1 1 calc R A 7
H17B H 0.3824 0.6191 0.8112 0.105 Uiso 1 1 calc R A 7
H17C H 0.5117 0.6457 0.8408 0.105 Uiso 1 1 calc R A 7
F1 F 1.0306(3) -0.3087(4) 0.89200(17) 0.0638(9) Uani 1 1 d . A 7
F2 F 1.0620(3) -0.1910(4) 0.99152(16) 0.0657(10) Uani 1 1 d . A 7
N1 N 0.8682(4) -0.1682(5) 0.9389(2) 0.0438(10) Uani 1 1 d . A 7
N2 N 1.0476(4) -0.0425(5) 0.8913(2) 0.0452(11) Uani 1 1 d . A 7
O1 O 0.4983(4) 0.4655(5) 0.78533(18) 0.0562(10) Uani 1 1 d . A 7

loop_
_atom_site_aniso_label
_atom_site_aniso_U_11
_atom_site_aniso_U_22
_atom_site_aniso_U_33
_atom_site_aniso_U_23
_atom_site_aniso_U_13
_atom_site_aniso_U_12
B1 0.051(4) 0.043(4) 0.047(3) -0.008(3) -0.009(3) 0.019(3)
Br1 0.0848(5) 0.0418(3) 0.0624(4) 0.0082(3) -0.0118(3) 0.0117(3)
Br2 0.0647(5) 0.0703(5) 0.0763(4) 0.0194(3) 0.0033(3) -0.0081(3)
Br4 0.0701(5) 0.0517(4) 0.0876(5) 0.0080(3) 0.0059(3) 0.0004(3)
Br5 0.0491(4) 0.1014(6) 0.0923(5) -0.0108(4) 0.0057(3) -0.0170(4)
Br6 0.0483(4) 0.0868(6) 0.1014(6) -0.0138(4) -0.0097(4) 0.0283(4)
C1 0.065(4) 0.035(3) 0.045(3) -0.001(2) -0.010(3) 0.005(3)
C2 0.052(4) 0.046(3) 0.053(3) 0.001(3) 0.000(3) -0.004(3)
C3 0.051(3) 0.045(3) 0.055(3) 0.003(3) -0.009(3) 0.007(3)
C5 0.047(3) 0.036(3) 0.046(3) 0.001(2) -0.006(2) 0.008(2)
C6 0.045(3) 0.034(3) 0.038(3) -0.007(2) -0.005(2) 0.010(2)
C7 0.045(3) 0.042(3) 0.040(3) -0.009(2) -0.004(2) 0.010(2)
C8 0.045(3) 0.041(3) 0.047(3) -0.007(2) -0.002(2) 0.003(2)
C9 0.048(3) 0.057(4) 0.058(3) -0.016(3) 0.000(3) -0.003(3)
C10 0.044(3) 0.054(4) 0.058(3) -0.019(3) -0.006(3) 0.011(3)
C11 0.037(3) 0.033(3) 0.045(3) 0.004(2) 0.000(2) 0.008(2)
C12 0.059(4) 0.045(3) 0.046(3) -0.004(2) -0.016(3) 0.010(3)
C13 0.060(4) 0.041(3) 0.048(3) -0.003(2) -0.003(3) 0.012(3)
C14 0.041(3) 0.041(3) 0.045(3) 0.013(2) 0.002(2) 0.005(2)
C15 0.053(4) 0.056(4) 0.037(3) -0.001(2) -0.009(2) 0.011(3)
C16 0.048(3) 0.049(3) 0.041(3) -0.005(2) -0.003(2) 0.011(3)
C17 0.071(4) 0.066(4) 0.073(4) 0.005(3) -0.003(3) 0.035(4)
F1 0.074(2) 0.047(2) 0.071(2) -0.0141(16) 0.0028(18) 0.0227(17)
F2 0.060(2) 0.086(3) 0.0502(18) 0.0009(18) -0.0212(16) 0.0169(19)
N1 0.049(3) 0.035(2) 0.047(2) 0.0003(19) -0.010(2) 0.010(2)
N2 0.046(3) 0.041(3) 0.049(2) -0.0076(19) -0.008(2) 0.015(2)
O1 0.059(2) 0.059(2) 0.051(2) 0.0100(19) -0.0053(18) 0.028(2)

loop_
_atom_type_symbol
_atom_type_description
_atom_type_scat_dispersion_real
_atom_type_scat_dispersion_imag
_atom_type_scat_source
C C 0.0033 0.0016 'International Tables Vol C Tables 4.2.6.8 and 6.1.1.4'
H H 0.0000 0.0000 'International Tables Vol C Tables 4.2.6.8 and 6.1.1.4'
B B 0.0013 0.0007 'International Tables Vol C Tables 4.2.6.8 and 6.1.1.4'
N N 0.0061 0.0033 'International Tables Vol C Tables 4.2.6.8 and 6.1.1.4'
O O 0.0106 0.0060 'International Tables Vol C Tables 4.2.6.8 and 6.1.1.4'
F F 0.0171 0.0103 'International Tables Vol C Tables 4.2.6.8 and 6.1.1.4'
Br Br -0.2901 2.4595 'International Tables Vol C Tables 4.2.6.8 and 6.1.1.4'

loop_
_geom_angle_atom_site_label_1
_geom_angle_atom_site_label_2
_geom_angle_atom_site_label_3
_geom_angle
F2 B1 F1 111.7(5)
F2 B1 N1 109.9(5)
F1 B1 N1 110.3(5)
F2 B1 N2 109.4(5)
F1 B1 N2 109.8(5)
N1 B1 N2 105.7(4)
N1 C1 C2 109.9(5)
N1 C1 Br1 123.3(4)
C2 C1 Br1 126.7(5)
C3 C2 C1 108.1(5)
C3 C2 Br2 126.7(5)
C1 C2 Br2 125.2(4)
C2 C3 C5 106.9(5)
C6 C5 C3 129.7(5)
C6 C5 N1 121.6(5)
C3 C5 N1 108.5(5)
C7 C6 C5 121.4(5)
C7 C6 C11 122.1(4)
C5 C6 C11 116.5(4)
C6 C7 N2 120.0(5)
C6 C7 C8 133.1(5)
N2 C7 C8 106.9(5)
C9 C8 C7 108.6(5)
C9 C8 Br4 123.5(5)
C7 C8 Br4 127.9(4)
C8 C9 C10 106.4(5)
C8 C9 Br5 128.1(5)
C10 C9 Br5 125.5(5)
N2 C10 C9 111.1(5)
N2 C10 Br6 122.6(5)
C9 C10 Br6 126.3(5)
C12 C11 C16 120.0
C12 C11 C6 118.8(3)
C16 C11 C6 120.8(3)
C13 C12 C11 120.0
C12 C13 C14 120.0
O1 C14 C15 115.2(3)
O1 C14 C13 124.6(3)
C15 C14 C13 120.0
C14 C15 C16 120.0
C15 C16 C11 120.0
C1 N1 C5 106.6(4)
C1 N1 B1 128.6(4)
C5 N1 B1 124.7(5)
C10 N2 C7 107.0(5)
C10 N2 B1 126.8(4)
C7 N2 B1 126.2(5)
C14 O1 C17 117.5(4)

loop_
_geom_bond_atom_site_label_1
_geom_bond_atom_site_label_2
_geom_bond_distance
B1 F2 1.365(7)
B1 F1 1.369(7)
B1 N1 1.557(8)
B1 N2 1.568(8)
Br1 C1 1.854(5)
Br2 C2 1.870(6)
Br4 C8 1.860(5)
Br5 C9 1.847(6)
Br6 C10 1.851(6)
C1 N1 1.340(7)
C1 C2 1.406(8)
C2 C3 1.358(8)
C3 C5 1.407(8)
C5 C6 1.388(7)
C5 N1 1.408(6)
C6 C7 1.383(7)
C6 C11 1.485(5)
C7 N2 1.409(6)
C7 C8 1.421(8)
C8 C9 1.364(8)
C9 C10 1.404(9)
C10 N2 1.344(7)
C11 C12 1.3900
C11 C16 1.3900
C12 C13 1.3900
C13 C14 1.3900
C14 O1 1.360(4)
C14 C15 1.3900
C15 C16 1.3900
C17 O1 1.424(7)
